data_7155308
loop_
_publ_author_name
'Kayal, Satavisha'
'Mukherjee, Santanu'

_publ_section_title
;
 Catalytic enantioselective cascade Michael/cyclization reaction of
 3-isothiocyanato oxindoles with exocyclic \a,\b-unsaturated ketones en
 route to 3,2'-pyrrolidinyl bispirooxindoles.
;
_journal_issue 43
_journal_name_full 'Organic &amp; biomolecular chemistry'
_journal_page_first 10175
_journal_page_last 10179
_journal_paper_doi 10.1039/c6ob02187e
_journal_volume 14
_journal_year 2016
_chemical_absolute_configuration syn
_chemical_formula_sum 'C31 H23 Cl3 N2 O3 S'
_chemical_formula_weight 609.92
_space_group_crystal_system orthorhombic
_space_group_IT_number 19
_space_group_name_Hall 'P 2ac 2ab'
_space_group_name_H-M_alt 'P 21 21 21'
_symmetry_space_group_name_Hall 'P 2ac 2ab'
_symmetry_space_group_name_H-M 'P 21 21 21'
_atom_sites_solution_hydrogens difmap
_audit_creation_method SHELXL-2014/7
_audit_update_record
;
2016-07-12 deposited with the CCDC.
2016-10-11 downloaded from the CCDC.
;
_cell_angle_alpha 90
_cell_angle_beta 90
_cell_angle_gamma 90
_cell_formula_units_Z 4
_cell_length_a 8.0194(5)
_cell_length_b 16.8849(11)
_cell_length_c 20.7855(13)
_cell_measurement_reflns_used 9820
_cell_measurement_temperature 150(2)
_cell_measurement_theta_max 26.02
_cell_measurement_theta_min 3.11
_cell_volume 2814.5(3)
_computing_cell_refinement 'Bruker SAINT'
_computing_data_collection 'Bruker APEX2'
_computing_data_reduction 'Bruker SAINT'
_computing_molecular_graphics 'Bruker SHELXTL'
_computing_publication_material 'Bruker SHELXTL'
_computing_structure_refinement 'SHELXL-2014/7 (Sheldrick, 2014)'
_computing_structure_solution 'SHELXS-97 (Sheldrick 2008)'
_diffrn_ambient_temperature 150(2)
_diffrn_measured_fraction_theta_full 0.997
_diffrn_measured_fraction_theta_max 0.997
_diffrn_measurement_device_type 'Bruker APEX-II CCD'
_diffrn_measurement_method '\f and \w scans'
_diffrn_radiation_type MoK\a
_diffrn_radiation_wavelength 0.71073
_diffrn_reflns_av_R_equivalents 0.0690
_diffrn_reflns_av_unetI/netI 0.0201
_diffrn_reflns_Laue_measured_fraction_full 0.997
_diffrn_reflns_Laue_measured_fraction_max 0.997
_diffrn_reflns_limit_h_max 9
_diffrn_reflns_limit_h_min -9
_diffrn_reflns_limit_k_max 20
_diffrn_reflns_limit_k_min -20
_diffrn_reflns_limit_l_max 24
_diffrn_reflns_limit_l_min -24
_diffrn_reflns_number 117951
_diffrn_reflns_point_group_measured_fraction_full 0.998
_diffrn_reflns_point_group_measured_fraction_max 0.998
_diffrn_reflns_theta_full 24.995
_diffrn_reflns_theta_max 24.995
_diffrn_reflns_theta_min 3.109
_exptl_absorpt_coefficient_mu 0.437
_exptl_crystal_colour Colourless
_exptl_crystal_density_diffrn 1.439
_exptl_crystal_description Block
_exptl_crystal_F_000 1256
_exptl_crystal_size_max 0.4
_exptl_crystal_size_mid 0.3
_exptl_crystal_size_min 0.2
_refine_diff_density_max 0.581
_refine_diff_density_min -0.495
_refine_diff_density_rms 0.042
_refine_ls_abs_structure_details
;
 Refined as an inversion twin.
;
_refine_ls_abs_structure_Flack 0.02(7)
_refine_ls_extinction_method none
_refine_ls_goodness_of_fit_ref 1.083
_refine_ls_hydrogen_treatment refall
_refine_ls_matrix_type full
_refine_ls_number_parameters 454
_refine_ls_number_reflns 4957
_refine_ls_number_restraints 0
_refine_ls_restrained_S_all 1.083
_refine_ls_R_factor_all 0.0386
_refine_ls_R_factor_gt 0.0325
_refine_ls_shift/su_max 0.000
_refine_ls_shift/su_mean 0.000
_refine_ls_structure_factor_coef Fsqd
_refine_ls_weighting_details 'w=1/[\s^2^(Fo^2^)+(0.0165P)^2^+2.2997P] where P=(Fo^2^+2Fc^2^)/3'
_refine_ls_weighting_scheme calc
_refine_ls_wR_factor_gt 0.0683
_refine_ls_wR_factor_ref 0.0705
_reflns_Friedel_coverage 0.755
_reflns_Friedel_fraction_full 1.000
_reflns_Friedel_fraction_max 1.000
_reflns_number_gt 4563
_reflns_number_total 4957
_reflns_threshold_expression 'I > 2\s(I)'
_cod_data_source_file c6ob02187e3.cif
_cod_data_source_block shelx
_cod_depositor_comments
;
The following automatic conversions were performed:

'_chemical_absolute_configuration' value 'Syn' changed to 'syn'
according to
/usr/data/users/saulius/crontab/automatic-downloads/rss-feeds/RSC/lib/dictionaries/cif_core.dic
dictionary named 'cif_core.dic' version 2.4.2 from 2011-04-26.

Automatic conversion script
Id: cif_fix_values 4268 2015-11-12 08:31:59Z antanas 

 Adding full bibliography for 7155308.cif.
;
_cod_database_code 7155308
_shelx_shelxl_version_number 2014/7
_shelx_space_group_comment
;
The symmetry employed for this shelxl refinement is uniquely defined
by the following loop, which should always be used as a source of
symmetry information in preference to the above space-group names.
They are only intended as comments.
;

loop_
_space_group_symop_operation_xyz
'x, y, z'
'-x+1/2, -y, z+1/2'
'-x, y+1/2, -z+1/2'
'x+1/2, -y+1/2, -z'

loop_
_atom_site_label
_atom_site_type_symbol
_atom_site_fract_x
_atom_site_fract_y
_atom_site_fract_z
_atom_site_U_iso_or_equiv
_atom_site_adp_type
_atom_site_occupancy
_atom_site_site_symmetry_order
_atom_site_calc_flag
C35 C 0.4451(5) 0.3175(3) 0.01804(19) 0.0361(9) Uani 1 1 d
Cl3 Cl 0.4242(2) 0.21999(8) 0.04407(8) 0.0930(6) Uani 1 1 d
O4 O 0.3426(3) -0.09682(15) -0.23158(11) 0.0316(6) Uani 1 1 d
H13 H 0.325(5) -0.416(2) -0.0400(17) 0.028(10) Uiso 1 1 d
H7 H 0.378(4) 0.251(2) -0.2028(16) 0.019(9) Uiso 1 1 d
H12 H 0.186(5) -0.268(2) -0.2166(17) 0.029(10) Uiso 1 1 d
H20 H 0.062(4) -0.0428(19) -0.1762(16) 0.015(8) Uiso 1 1 d
H19 H -0.013(4) -0.005(2) -0.1123(16) 0.020(8) Uiso 1 1 d
H9 H -0.038(5) 0.118(2) -0.2081(16) 0.023(9) Uiso 1 1 d
H17 H -0.370(5) -0.209(2) -0.1541(17) 0.028(10) Uiso 1 1 d
H18 H -0.143(4) -0.135(2) -0.1245(16) 0.019(9) Uiso 1 1 d
H6 H 0.523(5) 0.149(2) -0.1495(18) 0.032(10) Uiso 1 1 d
H21 H 0.108(5) -0.158(2) 0.015(2) 0.040(12) Uiso 1 1 d
H8 H 0.100(4) 0.236(2) -0.2356(17) 0.025(9) Uiso 1 1 d
H15 H -0.108(4) -0.408(2) -0.1114(16) 0.025(10) Uiso 1 1 d
H3 H 0.234(6) -0.593(3) -0.260(2) 0.059(14) Uiso 1 1 d
H16 H -0.354(5) -0.343(2) -0.1486(18) 0.034(11) Uiso 1 1 d
H10 H 0.377(5) -0.087(2) -0.324(2) 0.043(12) Uiso 1 1 d
H11 H 0.250(6) -0.226(3) -0.331(2) 0.053(13) Uiso 1 1 d
H5 H 0.074(6) -0.547(3) -0.090(2) 0.053(15) Uiso 1 1 d
H1 H 0.369(5) -0.392(2) -0.1721(18) 0.033(10) Uiso 1 1 d
H14 H 0.134(5) -0.434(3) -0.029(2) 0.050(13) Uiso 1 1 d
H4 H 0.077(6) -0.631(3) -0.176(2) 0.056(13) Uiso 1 1 d
H2 H 0.383(6) -0.471(3) -0.262(2) 0.060(15) Uiso 1 1 d
H30 H 0.553(5) 0.337(2) 0.0300(18) 0.036(11) Uiso 1 1 d
H31 H 0.388(4) -0.1457(18) -0.1065(15) 0.010(8) Uiso 1 1 d
C1 C 0.2775(4) -0.15596(19) -0.19392(15) 0.0197(7) Uani 1 1 d
C2 C 0.2339(5) -0.2178(2) -0.23008(17) 0.0263(8) Uani 1 1 d
C3 C 0.2718(5) -0.1970(2) -0.29503(17) 0.0308(9) Uani 1 1 d
C5 C 0.2817(4) -0.13771(18) -0.12347(15) 0.0172(7) Uani 1 1 d
C6 C 0.1741(4) -0.19129(18) -0.07954(14) 0.0184(7) Uani 1 1 d
C7 C 0.2347(4) -0.05252(18) -0.10398(15) 0.0190(7) Uani 1 1 d
C8 C 0.1889(4) -0.06299(19) -0.03346(15) 0.0216(7) Uani 1 1 d
C9 C 0.4089(5) 0.1447(2) -0.16147(18) 0.0287(8) Uani 1 1 d
C10 C 0.3257(5) 0.2037(2) -0.19388(17) 0.0305(9) Uani 1 1 d
C11 C 0.1586(5) 0.1944(2) -0.21022(17) 0.0291(8) Uani 1 1 d
C12 C 0.0725(5) 0.1262(2) -0.19433(16) 0.0253(8) Uani 1 1 d
C13 C 0.1563(4) 0.06673(18) -0.16174(15) 0.0201(7) Uani 1 1 d
C14 C 0.3217(4) 0.07605(19) -0.14538(15) 0.0213(7) Uani 1 1 d
C15 C 0.0879(4) -0.0129(2) -0.14077(17) 0.0204(7) Uani 1 1 d
C16 C 0.3841(4) 0.0048(2) -0.11246(16) 0.0227(7) Uani 1 1 d
C19 C 0.2706(4) -0.26795(19) -0.06226(14) 0.0186(7) Uani 1 1 d
C20 C 0.0079(4) -0.22306(19) -0.10245(14) 0.0182(7) Uani 1 1 d
C21 C 0.0131(4) -0.30549(19) -0.09817(15) 0.0205(7) Uani 1 1 d
C22 C -0.1214(4) -0.3523(2) -0.11426(17) 0.0261(8) Uani 1 1 d
C23 C -0.2645(5) -0.3141(2) -0.13506(17) 0.0306(9) Uani 1 1 d
C24 C -0.2728(5) -0.2325(2) -0.13851(17) 0.0285(8) Uani 1 1 d
C25 C -0.1361(4) -0.1864(2) -0.12125(16) 0.0228(7) Uani 1 1 d
C26 C 0.2110(6) -0.4131(2) -0.05985(17) 0.0292(8) Uani 1 1 d
C27 C 0.2153(4) -0.46400(19) -0.11931(17) 0.0258(8) Uani 1 1 d
C28 C 0.3077(5) -0.4412(2) -0.17256(19) 0.0331(9) Uani 1 1 d
C29 C 0.3154(6) -0.4890(3) -0.2265(2) 0.0481(12) Uani 1 1 d
C30 C 0.2310(6) -0.5599(3) -0.2269(2) 0.0527(14) Uani 1 1 d
C31 C 0.1371(6) -0.5824(3) -0.1749(3) 0.0543(14) Uani 1 1 d
C32 C 0.1308(6) -0.5348(2) -0.1213(3) 0.0440(11) Uani 1 1 d
N1 N 0.1588(3) -0.13944(15) -0.02353(13) 0.0194(6) Uani 1 1 d
N2 N 0.1688(4) -0.33053(15) -0.07383(13) 0.0222(6) Uani 1 1 d
C4 C 0.3353(5) -0.1245(3) -0.29380(17) 0.0340(9) Uani 1 1 d
O2 O 0.5252(3) -0.01049(15) -0.09608(13) 0.0337(6) Uani 1 1 d
O3 O 0.4139(3) -0.26998(13) -0.04317(11) 0.0237(5) Uani 1 1 d
S1 S 0.17061(13) 0.00843(5) 0.02050(4) 0.0319(2) Uani 1 1 d
Cl1 Cl 0.43710(17) 0.32090(8) -0.06587(5) 0.0556(3) Uani 1 1 d
Cl2 Cl 0.28782(12) 0.37740(6) 0.05177(5) 0.0413(3) Uani 1 1 d

loop_
_atom_site_aniso_label
_atom_site_aniso_U_11
_atom_site_aniso_U_22
_atom_site_aniso_U_33
_atom_site_aniso_U_23
_atom_site_aniso_U_13
_atom_site_aniso_U_12
C35 0.033(2) 0.046(2) 0.030(2) -0.0043(18) 0.0067(18) -0.001(2)
Cl3 0.1231(14) 0.0553(8) 0.1005(12) 0.0345(8) 0.0690(11) 0.0314(9)
O4 0.0421(15) 0.0303(14) 0.0223(12) 0.0006(11) 0.0093(12) -0.0055(12)
C1 0.0170(16) 0.0213(17) 0.0207(16) 0.0029(14) 0.0021(14) 0.0030(14)
C2 0.0270(19) 0.028(2) 0.0238(17) -0.0023(16) 0.0002(15) 0.0003(16)
C3 0.0261(19) 0.046(2) 0.0207(18) -0.0084(17) -0.0001(15) 0.0065(18)
C5 0.0155(16) 0.0170(16) 0.0189(15) 0.0006(13) -0.0001(14) 0.0003(14)
C6 0.0203(16) 0.0183(16) 0.0165(15) -0.0009(13) 0.0023(13) -0.0012(14)
C7 0.0197(16) 0.0173(16) 0.0200(16) 0.0002(13) -0.0003(14) 0.0001(14)
C8 0.0210(18) 0.0213(17) 0.0224(17) 0.0003(14) -0.0025(14) 0.0048(14)
C9 0.029(2) 0.0244(19) 0.033(2) 0.0005(16) -0.0060(17) -0.0069(16)
C10 0.041(2) 0.0206(19) 0.0296(19) 0.0047(15) -0.0028(18) -0.0099(17)
C11 0.038(2) 0.0208(18) 0.0290(19) 0.0052(15) -0.0036(17) 0.0030(17)
C12 0.0267(19) 0.0242(19) 0.0252(18) 0.0019(15) -0.0040(16) 0.0014(16)
C13 0.0240(17) 0.0186(16) 0.0177(15) -0.0011(13) 0.0023(14) 0.0008(15)
C14 0.0243(18) 0.0193(17) 0.0202(16) -0.0008(13) -0.0021(14) -0.0007(15)
C15 0.0206(17) 0.0199(17) 0.0207(17) -0.0009(15) -0.0006(14) 0.0010(15)
C16 0.0271(19) 0.0196(17) 0.0214(17) -0.0011(14) -0.0015(14) -0.0024(15)
C19 0.0221(17) 0.0215(17) 0.0122(15) -0.0004(13) 0.0011(13) -0.0004(14)
C20 0.0189(16) 0.0220(17) 0.0137(15) 0.0007(13) 0.0024(13) -0.0029(14)
C21 0.0246(18) 0.0209(17) 0.0159(16) -0.0008(13) 0.0023(14) -0.0022(15)
C22 0.030(2) 0.025(2) 0.0229(18) -0.0024(15) 0.0026(15) -0.0052(16)
C23 0.0229(19) 0.042(2) 0.0268(19) -0.0065(17) 0.0022(15) -0.0112(18)
C24 0.0181(17) 0.040(2) 0.0269(19) 0.0009(17) 0.0028(15) 0.0004(17)
C25 0.0190(17) 0.027(2) 0.0228(18) 0.0026(15) 0.0037(14) 0.0008(15)
C26 0.043(2) 0.0188(17) 0.0260(19) 0.0036(15) -0.0022(19) 0.0016(17)
C27 0.0251(18) 0.0173(17) 0.035(2) -0.0020(15) -0.0041(17) 0.0033(14)
C28 0.030(2) 0.030(2) 0.040(2) -0.0019(18) 0.0013(18) -0.0002(17)
C29 0.051(3) 0.057(3) 0.036(2) -0.005(2) 0.005(2) 0.021(3)
C30 0.052(3) 0.053(3) 0.053(3) -0.033(3) -0.022(3) 0.025(3)
C31 0.043(3) 0.033(2) 0.087(4) -0.030(3) -0.010(3) -0.001(2)
C32 0.045(3) 0.025(2) 0.062(3) -0.008(2) 0.009(2) -0.0056(19)
N1 0.0220(14) 0.0194(14) 0.0168(13) -0.0004(11) 0.0006(12) -0.0003(12)
N2 0.0288(15) 0.0151(14) 0.0227(14) -0.0003(11) -0.0029(13) 0.0015(12)
C4 0.040(2) 0.044(2) 0.0178(17) 0.0025(17) 0.0049(16) 0.002(2)
O2 0.0217(13) 0.0300(14) 0.0493(16) 0.0083(13) -0.0103(12) -0.0027(11)
O3 0.0230(13) 0.0238(12) 0.0242(12) 0.0032(10) -0.0039(10) 0.0034(10)
S1 0.0514(6) 0.0210(4) 0.0235(4) -0.0042(4) -0.0011(4) 0.0061(4)
Cl1 0.0698(8) 0.0679(8) 0.0292(5) -0.0127(5) 0.0032(5) -0.0001(7)
Cl2 0.0321(5) 0.0510(6) 0.0408(5) -0.0146(5) 0.0061(4) -0.0024(5)

loop_
_atom_type_symbol
_atom_type_description
_atom_type_scat_dispersion_real
_atom_type_scat_dispersion_imag
_atom_type_scat_source
C C 0.0033 0.0016 'International Tables Vol C Tables 4.2.6.8 and 6.1.1.4'
H H 0.0000 0.0000 'International Tables Vol C Tables 4.2.6.8 and 6.1.1.4'
N N 0.0061 0.0033 'International Tables Vol C Tables 4.2.6.8 and 6.1.1.4'
O O 0.0106 0.0060 'International Tables Vol C Tables 4.2.6.8 and 6.1.1.4'
S S 0.1246 0.1234 'International Tables Vol C Tables 4.2.6.8 and 6.1.1.4'
Cl Cl 0.1484 0.1585 'International Tables Vol C Tables 4.2.6.8 and 6.1.1.4'

loop_
_geom_angle_atom_site_label_1
_geom_angle_atom_site_label_2
_geom_angle_atom_site_label_3
_geom_angle
Cl3 C35 Cl1 109.7(2)
Cl3 C35 Cl2 110.5(2)
Cl1 C35 Cl2 110.6(2)
C1 O4 C4 105.8(3)
C2 C1 O4 110.4(3)
C2 C1 C5 135.9(3)
O4 C1 C5 113.6(3)
C1 C2 C3 106.5(3)
C4 C3 C2 106.9(3)
C1 C5 C7 116.3(3)
C1 C5 C6 116.4(3)
C7 C5 C6 104.7(2)
N1 C6 C20 112.9(3)
N1 C6 C5 99.6(2)
C20 C6 C5 120.8(3)
N1 C6 C19 111.0(2)
C20 C6 C19 102.5(2)
C5 C6 C19 110.3(3)
C8 C7 C5 101.8(2)
C8 C7 C16 111.6(3)
C5 C7 C16 111.3(3)
C8 C7 C15 109.9(3)
C5 C7 C15 117.2(3)
C16 C7 C15 105.1(3)
N1 C8 C7 107.8(3)
N1 C8 S1 125.9(3)
C7 C8 S1 126.2(2)
C10 C9 C14 118.5(3)
C9 C10 C11 120.3(3)
C12 C11 C10 121.1(4)
C11 C12 C13 118.6(3)
C14 C13 C12 120.3(3)
C14 C13 C15 112.2(3)
C12 C13 C15 127.5(3)
C13 C14 C9 121.2(3)
C13 C14 C16 110.4(3)
C9 C14 C16 128.4(3)
C13 C15 C7 104.4(3)
O2 C16 C14 128.6(3)
O2 C16 C7 123.9(3)
C14 C16 C7 107.5(3)
O3 C19 N2 127.2(3)
O3 C19 C6 124.8(3)
N2 C19 C6 108.0(3)
C25 C20 C21 119.6(3)
C25 C20 C6 132.3(3)
C21 C20 C6 107.9(3)
C22 C21 C20 122.2(3)
C22 C21 N2 127.4(3)
C20 C21 N2 110.4(3)
C21 C22 C23 117.2(3)
C24 C23 C22 121.4(4)
C23 C24 C25 120.4(4)
C20 C25 C24 119.1(3)
N2 C26 C27 112.7(3)
C32 C27 C28 118.7(4)
C32 C27 C26 120.6(4)
C28 C27 C26 120.6(3)
C29 C28 C27 120.6(4)
C30 C29 C28 119.4(4)
C31 C30 C29 120.4(4)
C30 C31 C32 119.8(5)
C31 C32 C27 121.0(5)
C8 N1 C6 116.3(3)
C19 N2 C21 111.2(3)
C19 N2 C26 124.6(3)
C21 N2 C26 124.1(3)
C3 C4 O4 110.3(3)

loop_
_geom_bond_atom_site_label_1
_geom_bond_atom_site_label_2
_geom_bond_distance
C35 Cl3 1.742(4)
C35 Cl1 1.746(4)
C35 Cl2 1.762(4)
O4 C1 1.372(4)
O4 C4 1.376(4)
C1 C2 1.334(5)
C1 C5 1.497(4)
C2 C3 1.428(5)
C3 C4 1.327(6)
C5 C7 1.541(4)
C5 C6 1.548(4)
C6 N1 1.462(4)
C6 C20 1.514(4)
C6 C19 1.550(4)
C7 C8 1.522(4)
C7 C16 1.550(4)
C7 C15 1.555(4)
C8 N1 1.329(4)
C8 S1 1.653(3)
C9 C10 1.376(5)
C9 C14 1.394(5)
C10 C11 1.392(6)
C11 C12 1.382(5)
C12 C13 1.385(5)
C13 C14 1.379(5)
C13 C15 1.516(5)
C14 C16 1.472(5)
C16 O2 1.210(4)
C19 O3 1.216(4)
C19 N2 1.357(4)
C20 C25 1.367(5)
C20 C21 1.395(5)
C21 C22 1.378(5)
C21 N2 1.412(4)
C22 C23 1.386(5)
C23 C24 1.382(6)
C24 C25 1.392(5)
C26 N2 1.464(4)
C26 C27 1.505(5)
C27 C32 1.374(5)
C27 C28 1.386(5)
C28 C29 1.383(6)
C29 C30 1.375(7)
C30 C31 1.371(8)
C31 C32 1.374(6)
